data_1504817
loop_
_publ_author_name
'Kam, Toh-Seok'
'Tan, Shin-Jowl'
'Ng, Seik-Weng'
'Komiyama, Kanki'

_publ_section_title
;
 Bipleiophylline, an unprecedented cytotoxic bisindole alkaloid
 constituted from the bridging of two indole moieties by an aromatic
 spacer unit.
;
_journal_issue 17
_journal_name_full 'Organic letters'
_journal_page_first 3749
_journal_page_last 3752
_journal_paper_doi 10.1021/ol801354s
_journal_volume 10
_journal_year 2008
_chemical_absolute_configuration unk
_chemical_formula_moiety 'C47 H46 N4 O8. C2 H6 O'
_chemical_formula_sum 'C49 H52 N4 O9'
_chemical_formula_weight 840.95
_chemical_melting_point_gt 220
_chemical_name_common Bipleiophylline
_chemical_name_systematic
; 
 ? 
;
_space_group_IT_number 1
_symmetry_cell_setting triclinic
_symmetry_space_group_name_Hall 'P 1'
_symmetry_space_group_name_H-M 'P 1'
_atom_sites_solution_hydrogens geom
_atom_sites_solution_primary direct
_atom_sites_solution_secondary difmap
_audit_creation_method SHELXL-97
_cell_angle_alpha 79.1190(10)
_cell_angle_beta 81.7560(10)
_cell_angle_gamma 72.9240(10)
_cell_formula_units_Z 1
_cell_length_a 9.16020(10)
_cell_length_b 9.9973(2)
_cell_length_c 12.4147(2)
_cell_measurement_reflns_used 6941
_cell_measurement_temperature 173(2)
_cell_measurement_theta_max 31.5939
_cell_measurement_theta_min 2.1571
_cell_volume 1062.55(3)
_computing_structure_refinement 'SHELXL-97 (Sheldrick, 1997)'
_computing_structure_solution 'SHELXS-97 (Sheldrick, 1990)'
_diffrn_ambient_temperature 173(2)
_diffrn_measured_fraction_theta_full 0.996
_diffrn_measured_fraction_theta_max 0.993
_diffrn_measurement_device_type 'CCD area detector'
_diffrn_measurement_method 'phi and omega scans'
_diffrn_radiation_monochromator graphite
_diffrn_radiation_source 'fine-focus sealed tube'
_diffrn_radiation_type MoK\a
_diffrn_radiation_wavelength 0.71073
_diffrn_reflns_av_R_equivalents 0.0367
_diffrn_reflns_av_sigmaI/netI 0.0366
_diffrn_reflns_limit_h_max 11
_diffrn_reflns_limit_h_min -11
_diffrn_reflns_limit_k_max 12
_diffrn_reflns_limit_k_min -12
_diffrn_reflns_limit_l_max 16
_diffrn_reflns_limit_l_min -16
_diffrn_reflns_number 16501
_diffrn_reflns_theta_full 25.00
_diffrn_reflns_theta_max 27.50
_diffrn_reflns_theta_min 1.68
_exptl_absorpt_coefficient_mu 0.091
_exptl_absorpt_correction_type none
_exptl_crystal_colour 'pale red'
_exptl_crystal_density_diffrn 1.314
_exptl_crystal_density_method 'not measured'
_exptl_crystal_description 'triangular plate'
_exptl_crystal_F_000 446
_exptl_crystal_size_max 0.4
_exptl_crystal_size_mid 0.4
_exptl_crystal_size_min 0.05
_refine_diff_density_max 0.883
_refine_diff_density_min -0.320
_refine_diff_density_rms 0.092
_refine_ls_abs_structure_details 'Flack H D (1983), Acta Cryst. A39, 876-881'
_refine_ls_extinction_method none
_refine_ls_goodness_of_fit_ref 1.045
_refine_ls_hydrogen_treatment constr
_refine_ls_matrix_type full
_refine_ls_number_parameters 566
_refine_ls_number_reflns 4841
_refine_ls_number_restraints 3
_refine_ls_restrained_S_all 1.045
_refine_ls_R_factor_all 0.0694
_refine_ls_R_factor_gt 0.0569
_refine_ls_shift/su_max 0.000
_refine_ls_shift/su_mean 0.000
_refine_ls_structure_factor_coef Fsqd
_refine_ls_weighting_details 'calc w=1/[\s^2^(Fo^2^)+(0.1161P)^2^+0.3230P] where P=(Fo^2^+2Fc^2^)/3'
_refine_ls_weighting_scheme calc
_refine_ls_wR_factor_gt 0.1569
_refine_ls_wR_factor_ref 0.1707
_reflns_number_gt 4190
_reflns_number_total 4841
_reflns_threshold_expression >2sigma(I)
_cod_data_source_file ol801354s_si_001.cif
_cod_data_source_block biple-renumbering
_cod_depositor_comments
;
The following automatic conversions were performed:

'_chemical_melting_point' tag was changed to
'_chemical_melting_point_gt' since the value was specified 'more
than' ('>') a certain temperature. The value '>220' was changed to
'220' - it should be numeric and without a unit designator.

Automatic conversion script
Id: cif_fix_values 1715 2011-07-08 13:25:40Z adriana 
;
_cod_original_sg_symbol_Hall P1
_cod_original_sg_symbol_H-M P1
_cod_database_code 1504817

loop_
_symmetry_equiv_pos_as_xyz
'x, y, z'

loop_
_atom_site_label
_atom_site_type_symbol
_atom_site_fract_x
_atom_site_fract_y
_atom_site_fract_z
_atom_site_U_iso_or_equiv
_atom_site_adp_type
_atom_site_occupancy
_atom_site_symmetry_multiplicity
_atom_site_calc_flag
_atom_site_refinement_flags
O1 O 0.1528(4) 0.0413(3) 1.0721(3) 0.0467(8) Uani 1 1 d .
O1' O 1.0643(4) 0.6960(3) -0.0683(2) 0.0411(7) Uani 1 1 d .
O1" O 0.5097(3) 0.1165(3) 0.7108(2) 0.0363(7) Uani 1 1 d .
O2 O 0.0601(4) 0.2642(3) 0.9904(3) 0.0406(7) Uani 1 1 d .
O2' O 0.8923(4) 0.8329(3) 0.0411(3) 0.0387(7) Uani 1 1 d .
O2" O 0.6535(4) -0.0062(3) 0.5859(3) 0.0443(8) Uani 1 1 d .
O3" O 0.7879(4) 0.1180(3) 0.4126(3) 0.0432(8) Uani 1 1 d .
H3"H H 0.7774 0.0492 0.4607 0.065 Uiso 1 1 calc R
O4" O 0.7969(3) 0.3779(3) 0.2823(2) 0.0325(6) Uani 1 1 d .
O5 O 0.4077(6) -0.1556(5) 0.6204(6) 0.0900(17) Uani 1 1 d .
H5 H 0.4869 -0.1354 0.6306 0.135 Uiso 1 1 calc R
N1 N 0.2981(3) 0.2274(3) 0.8244(3) 0.0247(6) Uani 1 1 d .
N1' N 0.8388(3) 0.5931(3) 0.1770(2) 0.0228(6) Uani 1 1 d .
N4 N 0.4951(4) 0.3988(4) 0.8777(3) 0.0377(8) Uani 1 1 d .
N4' N 0.5113(4) 0.6363(4) 0.1072(3) 0.0350(8) Uani 1 1 d .
C1" C 0.6961(4) 0.2396(5) 0.4441(4) 0.0341(8) Uani 1 1 d .
C2 C 0.4356(4) 0.2501(4) 0.7619(3) 0.0278(8) Uani 1 1 d .
C2' C 0.7251(4) 0.5247(4) 0.2255(3) 0.0234(7) Uani 1 1 d .
C2" C 0.7002(4) 0.3657(5) 0.3798(3) 0.0321(8) Uani 1 1 d .
C3 C 0.5501(5) 0.2657(5) 0.8327(3) 0.0332(8) Uani 1 1 d .
H3 H 0.6482 0.2659 0.7855 0.040 Uiso 1 1 calc R
C3' C 0.6262(4) 0.5050(4) 0.1447(3) 0.0286(8) Uani 1 1 d .
H3'A H 0.5704 0.4346 0.1833 0.034 Uiso 1 1 calc R
C3" C 0.6050(4) 0.4906(4) 0.4078(3) 0.0264(7) Uani 1 1 d .
C4" C 0.4999(4) 0.5000(4) 0.5000(3) 0.0241(7) Uani 1 1 d .
H4" H 0.4342 0.5891 0.5145 0.029 Uiso 1 1 calc R
C5 C 0.4592(6) 0.5184(5) 0.7889(4) 0.0410(10) Uani 1 1 d .
H5A H 0.5529 0.5194 0.7382 0.049 Uiso 1 1 calc R
H5B H 0.4264 0.6076 0.8204 0.049 Uiso 1 1 calc R
C5' C 0.4173(4) 0.6944(5) 0.2025(4) 0.0367(9) Uani 1 1 d .
H5'A H 0.3640 0.6246 0.2434 0.044 Uiso 1 1 calc R
H5'B H 0.3378 0.7809 0.1755 0.044 Uiso 1 1 calc R
C5" C 0.4927(4) 0.3756(4) 0.5712(3) 0.0283(8) Uani 1 1 d .
C6 C 0.3316(5) 0.5119(4) 0.7231(3) 0.0346(9) Uani 1 1 d .
H6A H 0.3110 0.5953 0.6644 0.042 Uiso 1 1 calc R
H6B H 0.2362 0.5156 0.7728 0.042 Uiso 1 1 calc R
C6' C 0.5073(4) 0.7317(4) 0.2823(3) 0.0315(8) Uani 1 1 d .
H6'A H 0.4372 0.7615 0.3471 0.038 Uiso 1 1 calc R
H6'B H 0.5467 0.8127 0.2453 0.038 Uiso 1 1 calc R
C6" C 0.5951(5) 0.2430(4) 0.5421(4) 0.0325(8) Uani 1 1 d .
C7 C 0.3776(4) 0.3745(4) 0.6705(3) 0.0315(8) Uani 1 1 d .
C7' C 0.6427(4) 0.6068(4) 0.3214(3) 0.0285(7) Uani 1 1 d .
C7" C 0.5882(5) 0.1107(4) 0.6130(4) 0.0333(8) Uani 1 1 d .
C8 C 0.2307(4) 0.3400(4) 0.6523(4) 0.0331(8) Uani 1 1 d .
C8' C 0.7743(4) 0.6550(4) 0.3487(3) 0.0270(7) Uani 1 1 d .
C9 C 0.1464(5) 0.3815(5) 0.5633(4) 0.0433(11) Uani 1 1 d .
H9 H 0.1772 0.4385 0.4989 0.052 Uiso 1 1 calc R
C9' C 0.7917(5) 0.7069(5) 0.4403(3) 0.0321(8) Uani 1 1 d .
H9' H 0.7135 0.7178 0.4997 0.039 Uiso 1 1 calc R
C10 C 0.0129(6) 0.3370(6) 0.5703(5) 0.0515(12) Uani 1 1 d .
H10 H -0.0493 0.3658 0.5105 0.062 Uiso 1 1 calc R
C10' C 0.9259(5) 0.7427(5) 0.4434(3) 0.0343(8) Uani 1 1 d .
H10' H 0.9408 0.7775 0.5059 0.041 Uiso 1 1 calc R
C11 C -0.0281(5) 0.2516(5) 0.6637(5) 0.0466(11) Uani 1 1 d .
H11 H -0.1177 0.2213 0.6663 0.056 Uiso 1 1 calc R
C11' C 1.0379(5) 0.7281(4) 0.3563(3) 0.0314(8) Uani 1 1 d .
H11' H 1.1291 0.7534 0.3600 0.038 Uiso 1 1 calc R
C12 C 0.0578(4) 0.2083(5) 0.7546(4) 0.0368(9) Uani 1 1 d .
H12 H 0.0277 0.1500 0.8185 0.044 Uiso 1 1 calc R
C12' C 1.0216(4) 0.6773(4) 0.2626(3) 0.0275(7) Uani 1 1 d .
H12' H 1.0998 0.6668 0.2032 0.033 Uiso 1 1 calc R
C13 C 0.1892(4) 0.2538(4) 0.7483(3) 0.0291(8) Uani 1 1 d .
C13' C 0.8864(4) 0.6428(4) 0.2601(3) 0.0232(7) Uani 1 1 d .
C14 C 0.5820(5) 0.1387(5) 0.9243(4) 0.0371(9) Uani 1 1 d .
H14A H 0.6601 0.1453 0.9691 0.045 Uiso 1 1 calc R
H14B H 0.6216 0.0499 0.8923 0.045 Uiso 1 1 calc R
C14' C 0.7317(4) 0.4415(4) 0.0505(3) 0.0281(8) Uani 1 1 d .
H14C H 0.6714 0.4192 -0.0004 0.034 Uiso 1 1 calc R
H14D H 0.8067 0.3527 0.0794 0.034 Uiso 1 1 calc R
C15 C 0.4324(5) 0.1386(5) 0.9961(3) 0.0356(9) Uani 1 1 d .
H15 H 0.4523 0.0546 1.0557 0.043 Uiso 1 1 calc R
C15' C 0.8155(4) 0.5499(4) -0.0102(3) 0.0269(7) Uani 1 1 d .
H15' H 0.8830 0.5104 -0.0740 0.032 Uiso 1 1 calc R
C16 C 0.3096(4) 0.1263(4) 0.9255(3) 0.0277(7) Uani 1 1 d .
H16 H 0.3370 0.0281 0.9073 0.033 Uiso 1 1 calc R
C16' C 0.9177(4) 0.5797(4) 0.0681(3) 0.0240(7) Uani 1 1 d .
H16' H 1.0150 0.5014 0.0737 0.029 Uiso 1 1 calc R
C18 C 0.3550(10) 0.1545(8) 1.2481(5) 0.0728(18) Uani 1 1 d .
H18A H 0.2559 0.1748 1.2927 0.109 Uiso 1 1 calc R
H18B H 0.4374 0.1428 1.2943 0.109 Uiso 1 1 calc R
H18C H 0.3706 0.0672 1.2177 0.109 Uiso 1 1 calc R
C18' C 0.8085(7) 0.6884(7) -0.2531(4) 0.0555(13) Uani 1 1 d .
H18D H 0.8384 0.7701 -0.2971 0.083 Uiso 1 1 calc R
H18E H 0.7641 0.6446 -0.2997 0.083 Uiso 1 1 calc R
H18F H 0.8991 0.6192 -0.2230 0.083 Uiso 1 1 calc R
C19 C 0.3563(7) 0.2752(6) 1.1556(4) 0.0495(11) Uani 1 1 d .
H19 H 0.3337 0.3660 1.1769 0.059 Uiso 1 1 calc R
C19' C 0.6932(6) 0.7360(5) -0.1611(4) 0.0436(11) Uani 1 1 d .
H19' H 0.6090 0.8152 -0.1806 0.052 Uiso 1 1 calc R
C20 C 0.3847(5) 0.2722(5) 1.0488(4) 0.0375(9) Uani 1 1 d .
C20' C 0.6938(5) 0.6805(5) -0.0540(3) 0.0347(9) Uani 1 1 d .
C21 C 0.3685(5) 0.4067(5) 0.9683(4) 0.0385(9) Uani 1 1 d .
H21A H 0.2698 0.4304 0.9357 0.046 Uiso 1 1 calc R
H21B H 0.3652 0.4844 1.0084 0.046 Uiso 1 1 calc R
C21' C 0.5723(5) 0.7434(5) 0.0309(4) 0.0366(9) Uani 1 1 d .
H21C H 0.6159 0.7941 0.0738 0.044 Uiso 1 1 calc R
H21D H 0.4871 0.8137 -0.0067 0.044 Uiso 1 1 calc R
C22 C 0.1569(5) 0.1551(4) 0.9968(3) 0.0327(8) Uani 1 1 d .
C22' C 0.9543(5) 0.7193(4) 0.0157(3) 0.0290(8) Uani 1 1 d .
C23 C 0.0178(7) 0.0613(6) 1.1519(5) 0.0614(16) Uani 1 1 d .
H23A H 0.0290 -0.0226 1.2089 0.092 Uiso 1 1 calc R
H23B H -0.0738 0.0750 1.1144 0.092 Uiso 1 1 calc R
H23C H 0.0076 0.1447 1.1860 0.092 Uiso 1 1 calc R
C23' C 1.0995(9) 0.8225(6) -0.1301(5) 0.0658(18) Uani 1 1 d .
H23D H 1.1734 0.7977 -0.1934 0.099 Uiso 1 1 calc R
H23E H 1.1436 0.8654 -0.0826 0.099 Uiso 1 1 calc R
H23F H 1.0053 0.8901 -0.1561 0.099 Uiso 1 1 calc R
C24 C 0.3155(7) -0.0409(7) 0.5562(5) 0.0583(14) Uani 1 1 d .
H24A H 0.3746 -0.0166 0.4857 0.070 Uiso 1 1 calc R
H24B H 0.2848 0.0423 0.5952 0.070 Uiso 1 1 calc R
C25 C 0.1788(8) -0.0734(7) 0.5340(6) 0.0637(15) Uani 1 1 d .
H25A H 0.1184 0.0072 0.4861 0.096 Uiso 1 1 calc R
H25B H 0.1170 -0.0918 0.6035 0.096 Uiso 1 1 calc R
H25C H 0.2091 -0.1574 0.4974 0.096 Uiso 1 1 calc R

loop_
_atom_site_aniso_label
_atom_site_aniso_U_11
_atom_site_aniso_U_22
_atom_site_aniso_U_33
_atom_site_aniso_U_23
_atom_site_aniso_U_13
_atom_site_aniso_U_12
O1 0.0496(18) 0.0297(16) 0.0493(19) 0.0105(13) 0.0114(15) -0.0114(14)
O1' 0.0561(19) 0.0361(16) 0.0302(15) -0.0041(12) 0.0161(13) -0.0215(14)
O1" 0.0286(13) 0.0451(17) 0.0348(15) -0.0121(13) 0.0005(11) -0.0075(12)
O2 0.0388(15) 0.0258(14) 0.0465(18) 0.0031(12) 0.0108(13) -0.0047(12)
O2' 0.0539(18) 0.0245(14) 0.0355(16) -0.0042(12) 0.0002(13) -0.0097(13)
O2" 0.0523(18) 0.0290(15) 0.0458(18) -0.0058(13) 0.0052(14) -0.0069(13)
O3" 0.0455(17) 0.0279(15) 0.0475(19) -0.0047(13) 0.0079(14) -0.0035(13)
O4" 0.0450(16) 0.0264(13) 0.0280(14) 0.0033(11) -0.0085(12) -0.0150(12)
O5 0.075(3) 0.062(3) 0.136(5) 0.023(3) -0.043(3) -0.032(2)
N1 0.0230(14) 0.0226(14) 0.0265(15) 0.0030(11) -0.0008(11) -0.0082(11)
N1' 0.0245(13) 0.0260(14) 0.0201(14) -0.0054(11) 0.0004(11) -0.0104(11)
N4 0.0416(18) 0.042(2) 0.0370(19) -0.0005(15) -0.0066(15) -0.0243(16)
N4' 0.0276(16) 0.0414(19) 0.0363(18) -0.0119(15) -0.0108(14) -0.0025(14)
C1" 0.0270(18) 0.038(2) 0.037(2) -0.0090(17) -0.0046(15) -0.0055(15)
C2 0.0248(16) 0.0315(19) 0.0277(18) 0.0005(15) -0.0002(14) -0.0131(14)
C2' 0.0199(15) 0.0291(17) 0.0215(16) -0.0050(13) -0.0014(12) -0.0069(13)
C2" 0.0241(16) 0.038(2) 0.036(2) -0.0126(17) -0.0002(15) -0.0074(15)
C3 0.0288(18) 0.040(2) 0.033(2) 0.0006(16) -0.0058(15) -0.0154(16)
C3' 0.0235(16) 0.034(2) 0.0304(19) -0.0094(15) -0.0047(14) -0.0083(15)
C3" 0.0232(16) 0.0312(18) 0.0264(18) -0.0074(14) -0.0026(13) -0.0077(14)
C4" 0.0257(16) 0.0179(15) 0.0272(17) -0.0015(13) -0.0012(13) -0.0056(12)
C5 0.050(2) 0.040(2) 0.041(2) -0.0012(18) -0.0045(19) -0.029(2)
C5' 0.0210(16) 0.046(2) 0.042(2) -0.0145(19) -0.0023(15) -0.0032(16)
C5" 0.0309(18) 0.0255(18) 0.0313(19) 0.0053(15) -0.0101(15) -0.0145(14)
C6 0.038(2) 0.034(2) 0.032(2) 0.0052(16) 0.0027(16) -0.0182(17)
C6' 0.0276(17) 0.035(2) 0.0303(19) -0.0082(16) 0.0026(15) -0.0064(15)
C6" 0.040(2) 0.0262(18) 0.037(2) 0.0021(15) -0.0140(16) -0.0159(16)
C7 0.0295(18) 0.032(2) 0.035(2) 0.0046(16) -0.0035(15) -0.0170(15)
C7' 0.0210(16) 0.039(2) 0.0270(18) -0.0098(15) 0.0017(13) -0.0088(14)
C7" 0.0312(19) 0.030(2) 0.038(2) -0.0053(16) -0.0044(16) -0.0078(15)
C8 0.0273(18) 0.032(2) 0.042(2) 0.0018(16) -0.0090(16) -0.0137(15)
C8' 0.0258(16) 0.0319(19) 0.0243(17) -0.0050(14) -0.0013(13) -0.0097(14)
C9 0.043(2) 0.043(2) 0.045(3) 0.008(2) -0.017(2) -0.017(2)
C9' 0.0348(19) 0.040(2) 0.0245(18) -0.0103(16) 0.0008(14) -0.0134(16)
C10 0.038(2) 0.059(3) 0.060(3) 0.001(2) -0.025(2) -0.014(2)
C10' 0.040(2) 0.042(2) 0.0262(19) -0.0120(16) -0.0052(16) -0.0155(17)
C11 0.029(2) 0.051(3) 0.067(3) -0.008(2) -0.012(2) -0.019(2)
C11' 0.0359(19) 0.037(2) 0.0278(19) -0.0029(16) -0.0073(15) -0.0185(16)
C12 0.0271(18) 0.034(2) 0.051(3) -0.0033(18) -0.0009(17) -0.0135(16)
C12' 0.0295(17) 0.0336(19) 0.0230(17) -0.0033(14) -0.0022(13) -0.0149(15)
C13 0.0230(16) 0.0228(17) 0.041(2) -0.0013(15) -0.0023(15) -0.0081(13)
C13' 0.0274(16) 0.0217(16) 0.0198(15) -0.0009(12) -0.0033(13) -0.0067(13)
C14 0.0306(19) 0.047(2) 0.033(2) -0.0028(18) -0.0089(16) -0.0090(17)
C14' 0.0307(18) 0.0335(19) 0.0232(17) -0.0085(15) -0.0047(14) -0.0102(15)
C15 0.040(2) 0.035(2) 0.031(2) 0.0030(16) -0.0064(17) -0.0121(17)
C15' 0.0330(18) 0.0288(18) 0.0205(16) -0.0062(14) -0.0051(14) -0.0081(15)
C16 0.0272(17) 0.0217(17) 0.0306(19) 0.0031(14) 0.0016(14) -0.0079(13)
C16' 0.0302(17) 0.0224(16) 0.0199(16) -0.0011(13) -0.0015(13) -0.0097(13)
C18 0.107(5) 0.075(4) 0.033(3) -0.002(3) 0.001(3) -0.029(4)
C18' 0.073(4) 0.066(3) 0.025(2) 0.002(2) -0.010(2) -0.018(3)
C19 0.062(3) 0.050(3) 0.042(3) -0.008(2) -0.008(2) -0.021(2)
C19' 0.056(3) 0.042(2) 0.029(2) -0.0023(18) -0.0156(19) -0.004(2)
C20 0.042(2) 0.038(2) 0.034(2) -0.0018(17) -0.0059(17) -0.0145(18)
C20' 0.042(2) 0.033(2) 0.030(2) -0.0065(16) -0.0112(16) -0.0072(17)
C21 0.050(2) 0.037(2) 0.035(2) -0.0066(17) -0.0055(18) -0.0185(19)
C21' 0.038(2) 0.032(2) 0.032(2) -0.0030(16) -0.0117(16) 0.0055(16)
C22 0.037(2) 0.0257(19) 0.034(2) 0.0008(15) 0.0048(16) -0.0136(16)
C22' 0.040(2) 0.0282(19) 0.0192(17) -0.0009(14) -0.0014(14) -0.0122(16)
C23 0.070(4) 0.041(3) 0.060(3) 0.012(2) 0.024(3) -0.020(3)
C23' 0.103(5) 0.051(3) 0.048(3) -0.006(2) 0.030(3) -0.046(3)
C24 0.069(4) 0.052(3) 0.055(3) -0.003(2) -0.016(3) -0.017(3)
C25 0.069(4) 0.064(4) 0.065(4) -0.020(3) -0.018(3) -0.016(3)

loop_
_atom_type_symbol
_atom_type_description
_atom_type_scat_dispersion_real
_atom_type_scat_dispersion_imag
_atom_type_scat_source
C C 0.0033 0.0000 'International Tables Vol C Tables 4.2.6.8 and 6.1.1.4'
H H 0.0000 0.0000 'International Tables Vol C Tables 4.2.6.8 and 6.1.1.4'
N N 0.0061 0.0000 'International Tables Vol C Tables 4.2.6.8 and 6.1.1.4'
O O 0.0106 0.0000 'International Tables Vol C Tables 4.2.6.8 and 6.1.1.4'

loop_
_geom_angle_atom_site_label_1
_geom_angle_atom_site_label_2
_geom_angle_atom_site_label_3
_geom_angle
C22 O1 C23 114.5(3)
C22' O1' C23' 114.5(4)
C7" O1" C2 125.7(3)
C1" O3" H3"H 109.5
C2" O4" C2' 103.2(3)
C24 O5 H5 109.5
C13 N1 C2 106.5(3)
C13 N1 C16 126.1(3)
C2 N1 C16 119.3(3)
C13' N1' C2' 107.9(3)
C13' N1' C16' 126.0(3)
C2' N1' C16' 124.3(3)
C5 N4 C3 110.2(4)
C5 N4 C21 111.9(4)
C3 N4 C21 116.4(3)
C3' N4' C5' 109.8(3)
C3' N4' C21' 115.2(3)
C5' N4' C21' 111.9(3)
O3" C1" C2" 119.2(4)
O3" C1" C6" 122.8(4)
C2" C1" C6" 118.0(4)
N1 C2 C3 113.2(3)
N1 C2 O1" 105.2(3)
C3 C2 O1" 107.2(3)
N1 C2 C7 104.2(3)
C3 C2 C7 117.1(3)
O1" C2 C7 109.2(3)
N1' C2' O4" 110.8(3)
N1' C2' C3' 114.6(3)
O4" C2' C3' 105.2(3)
N1' C2' C7' 104.2(3)
O4" C2' C7' 104.0(3)
C3' C2' C7' 117.7(3)
C1" C2" C3" 120.5(4)
C1" C2" O4" 123.9(4)
C3" C2" O4" 115.6(4)
N4 C3 C2 111.5(3)
N4 C3 C14 111.2(4)
C2 C3 C14 109.2(3)
N4 C3 H3 108.3
C2 C3 H3 108.3
C14 C3 H3 108.3
N4' C3' C14' 112.8(3)
N4' C3' C2' 112.6(3)
C14' C3' C2' 108.0(3)
N4' C3' H3'A 107.8
C14' C3' H3'A 107.8
C2' C3' H3'A 107.8
C2" C3" C4" 124.1(4)
C2" C3" C7' 106.3(3)
C4" C3" C7' 129.6(3)
C3" C4" C5" 118.5(3)
C3" C4" H4" 120.8
C5" C4" H4" 120.8
N4 C5 C6 112.4(3)
N4 C5 H5A 109.1
C6 C5 H5A 109.1
N4 C5 H5B 109.1
C6 C5 H5B 109.1
H5A C5 H5B 107.9
N4' C5' C6' 114.5(3)
N4' C5' H5'A 108.6
C6' C5' H5'A 108.6
N4' C5' H5'B 108.6
C6' C5' H5'B 108.6
H5'A C5' H5'B 107.6
C4" C5" C6" 117.4(4)
C4" C5" C7 122.3(4)
C6" C5" C7 120.1(3)
C5 C6 C7 111.4(4)
C5 C6 H6A 109.3
C7 C6 H6A 109.3
C5 C6 H6B 109.3
C7 C6 H6B 109.3
H6A C6 H6B 108.0
C5' C6' C7' 112.6(3)
C5' C6' H6'A 109.1
C7' C6' H6'A 109.1
C5' C6' H6'B 109.1
C7' C6' H6'B 109.1
H6'A C6' H6'B 107.8
C1" C6" C7" 119.5(4)
C1" C6" C5" 121.4(3)
C7" C6" C5" 119.0(4)
C5" C7 C8 114.8(3)
C5" C7 C2 112.0(3)
C8 C7 C2 98.8(3)
C5" C7 C6 114.1(3)
C8 C7 C6 108.8(3)
C2 C7 C6 107.0(3)
C3" C7' C8' 112.5(3)
C3" C7' C6' 117.0(3)
C8' C7' C6' 112.6(3)
C3" C7' C2' 102.0(3)
C8' C7' C2' 99.8(3)
C6' C7' C2' 110.9(3)
O2" C7" O1" 118.7(4)
O2" C7" C6" 122.7(4)
O1" C7" C6" 118.6(4)
C9 C8 C13 122.3(4)
C9 C8 C7 129.9(4)
C13 C8 C7 107.7(3)
C9' C8' C13' 121.0(3)
C9' C8' C7' 130.8(3)
C13' C8' C7' 108.1(3)
C8 C9 C10 117.9(4)
C8 C9 H9 121.0
C10 C9 H9 121.0
C8' C9' C10' 118.5(4)
C8' C9' H9' 120.8
C10' C9' H9' 120.8
C11 C10 C9 120.2(4)
C11 C10 H10 119.9
C9 C10 H10 119.9
C11' C10' C9' 120.3(4)
C11' C10' H10' 119.8
C9' C10' H10' 119.8
C10 C11 C12 122.2(4)
C10 C11 H11 118.9
C12 C11 H11 118.9
C10' C11' C12' 122.0(4)
C10' C11' H11' 119.0
C12' C11' H11' 119.0
C13 C12 C11 117.7(4)
C13 C12 H12 121.2
C11 C12 H12 121.2
C13' C12' C11' 117.2(3)
C13' C12' H12' 121.4
C11' C12' H12' 121.4
C12 C13 N1 130.9(4)
C12 C13 C8 119.7(4)
N1 C13 C8 109.4(3)
C12' C13' C8' 121.0(3)
C12' C13' N1' 129.2(3)
C8' C13' N1' 109.8(3)
C3 C14 C15 108.2(3)
C3 C14 H14A 110.1
C15 C14 H14A 110.1
C3 C14 H14B 110.1
C15 C14 H14B 110.1
H14A C14 H14B 108.4
C3' C14' C15' 108.0(3)
C3' C14' H14C 110.1
C15' C14' H14C 110.1
C3' C14' H14D 110.1
C15' C14' H14D 110.1
H14C C14' H14D 108.4
C20 C15 C14 107.2(4)
C20 C15 C16 113.7(3)
C14 C15 C16 110.0(3)
C20 C15 H15 108.6
C14 C15 H15 108.6
C16 C15 H15 108.6
C20' C15' C14' 106.8(3)
C20' C15' C16' 113.5(3)
C14' C15' C16' 110.4(3)
C20' C15' H15' 108.7
C14' C15' H15' 108.7
C16' C15' H15' 108.7
N1 C16 C22 110.0(3)
N1 C16 C15 111.7(3)
C22 C16 C15 106.5(3)
N1 C16 H16 109.5
C22 C16 H16 109.5
C15 C16 H16 109.5
N1' C16' C22' 109.6(3)
N1' C16' C15' 111.6(3)
C22' C16' C15' 106.7(3)
N1' C16' H16' 109.6
C22' C16' H16' 109.6
C15' C16' H16' 109.6
C19 C18 H18A 109.5
C19 C18 H18B 109.5
H18A C18 H18B 109.5
C19 C18 H18C 109.5
H18A C18 H18C 109.5
H18B C18 H18C 109.5
C19' C18' H18D 109.5
C19' C18' H18E 109.5
H18D C18' H18E 109.5
C19' C18' H18F 109.5
H18D C18' H18F 109.5
H18E C18' H18F 109.5
C20 C19 C18 128.8(5)
C20 C19 H19 115.6
C18 C19 H19 115.6
C20' C19' C18' 127.8(4)
C20' C19' H19' 116.1
C18' C19' H19' 116.1
C19 C20 C21 120.7(4)
C19 C20 C15 124.9(4)
C21 C20 C15 114.4(4)
C19' C20' C21' 122.0(4)
C19' C20' C15' 122.7(4)
C21' C20' C15' 115.3(3)
N4 C21 C20 113.6(4)
N4 C21 H21A 108.8
C20 C21 H21A 108.8
N4 C21 H21B 108.8
C20 C21 H21B 108.8
H21A C21 H21B 107.7
N4' C21' C20' 112.8(3)
N4' C21' H21C 109.0
C20' C21' H21C 109.0
N4' C21' H21D 109.0
C20' C21' H21D 109.0
H21C C21' H21D 107.8
O2 C22 O1 125.0(4)
O2 C22 C16 125.3(3)
O1 C22 C16 109.7(3)
O2' C22' O1' 124.1(4)
O2' C22' C16' 126.2(3)
O1' C22' C16' 109.5(3)
O1 C23 H23A 109.5
O1 C23 H23B 109.5
H23A C23 H23B 109.5
O1 C23 H23C 109.5
H23A C23 H23C 109.5
H23B C23 H23C 109.5
O1' C23' H23D 109.5
O1' C23' H23E 109.5
H23D C23' H23E 109.5
O1' C23' H23F 109.5
H23D C23' H23F 109.5
H23E C23' H23F 109.5
O5 C24 C25 111.1(5)
O5 C24 H24A 109.4
C25 C24 H24A 109.4
O5 C24 H24B 109.4
C25 C24 H24B 109.4
H24A C24 H24B 108.0
C24 C25 H25A 109.5
C24 C25 H25B 109.5
H25A C25 H25B 109.5
C24 C25 H25C 109.5
H25A C25 H25C 109.5
H25B C25 H25C 109.5

loop_
_geom_bond_atom_site_label_1
_geom_bond_atom_site_label_2
_geom_bond_distance
O1 C22 1.335(5)
O1 C23 1.459(6)
O1' C22' 1.345(5)
O1' C23' 1.447(6)
O1" C7" 1.321(5)
O1" C2 1.520(5)
O2 C22 1.184(5)
O2' C22' 1.190(5)
O2" C7" 1.232(5)
O3" C1" 1.350(5)
O3" H3"H 0.8400
O4" C2" 1.402(5)
O4" C2' 1.503(4)
O5 C24 1.393(8)
O5 H5 0.8400
N1 C13 1.406(5)
N1 C2 1.435(4)
N1 C16 1.451(5)
N1' C13' 1.396(4)
N1' C2' 1.414(4)
N1' C16' 1.449(4)
N4 C5 1.459(6)
N4 C3 1.464(6)
N4 C21 1.490(6)
N4' C3' 1.465(5)
N4' C5' 1.467(5)
N4' C21' 1.474(6)
C1" C2" 1.366(6)
C1" C6" 1.418(6)
C2 C3 1.520(5)
C2 C7 1.539(5)
C2' C3' 1.518(5)
C2' C7' 1.552(5)
C2" C3" 1.371(5)
C3 C14 1.524(6)
C3 H3 1.0000
C3' C14' 1.516(5)
C3' H3'A 1.0000
C3" C4" 1.384(5)
C3" C7' 1.510(6)
C4" C5" 1.396(5)
C4" H4" 0.9500
C5 C6 1.540(6)
C5 H5A 0.9900
C5 H5B 0.9900
C5' C6' 1.535(6)
C5' H5'A 0.9900
C5' H5'B 0.9900
C5" C6" 1.457(6)
C5" C7 1.503(5)
C6 C7 1.553(6)
C6 H6A 0.9900
C6 H6B 0.9900
C6' C7' 1.538(5)
C6' H6'A 0.9900
C6' H6'B 0.9900
C6" C7" 1.456(6)
C7 C8 1.539(5)
C7' C8' 1.523(5)
C8 C9 1.368(6)
C8 C13 1.409(6)
C8' C9' 1.382(5)
C8' C13' 1.391(5)
C9 C10 1.406(7)
C9 H9 0.9500
C9' C10' 1.385(6)
C9' H9' 0.9500
C10 C11 1.380(8)
C10 H10 0.9500
C10' C11' 1.377(6)
C10' H10' 0.9500
C11 C12 1.396(7)
C11 H11 0.9500
C11' C12' 1.397(5)
C11' H11' 0.9500
C12 C13 1.394(5)
C12 H12 0.9500
C12' C13' 1.385(5)
C12' H12' 0.9500
C14 C15 1.524(6)
C14 H14A 0.9900
C14 H14B 0.9900
C14' C15' 1.532(5)
C14' H14C 0.9900
C14' H14D 0.9900
C15 C20 1.519(6)
C15 C16 1.567(6)
C15 H15 1.0000
C15' C20' 1.514(6)
C15' C16' 1.564(5)
C15' H15' 1.0000
C16 C22 1.525(5)
C16 H16 1.0000
C16' C22' 1.535(5)
C16' H16' 1.0000
C18 C19 1.502(8)
C18 H18A 0.9800
C18 H18B 0.9800
C18 H18C 0.9800
C18' C19' 1.486(7)
C18' H18D 0.9800
C18' H18E 0.9800
C18' H18F 0.9800
C19 C20 1.318(7)
C19 H19 0.9500
C19' C20' 1.341(6)
C19' H19' 0.9500
C20 C21 1.499(6)
C20' C21' 1.500(6)
C21 H21A 0.9900
C21 H21B 0.9900
C21' H21C 0.9900
C21' H21D 0.9900
C23 H23A 0.9800
C23 H23B 0.9800
C23 H23C 0.9800
C23' H23D 0.9800
C23' H23E 0.9800
C23' H23F 0.9800
C24 C25 1.456(9)
C24 H24A 0.9900
C24 H24B 0.9900
C25 H25A 0.9800
C25 H25B 0.9800
C25 H25C 0.9800

loop_
_geom_torsion_atom_site_label_1
_geom_torsion_atom_site_label_2
_geom_torsion_atom_site_label_3
_geom_torsion_atom_site_label_4
_geom_torsion
C13 N1 C2 C3 164.2(3)
C16 N1 C2 C3 -45.2(5)
C13 N1 C2 O1" -79.0(3)
C16 N1 C2 O1" 71.7(4)
C13 N1 C2 C7 35.9(4)
C16 N1 C2 C7 -173.5(3)
C7" O1" C2 N1 145.7(3)
C7" O1" C2 C3 -93.5(4)
C7" O1" C2 C7 34.4(5)
C13' N1' C2' O4" -79.4(3)
C16' N1' C2' O4" 85.9(4)
C13' N1' C2' C3' 161.8(3)
C16' N1' C2' C3' -32.9(5)
C13' N1' C2' C7' 31.8(4)
C16' N1' C2' C7' -162.9(3)
C2" O4" C2' N1' 139.0(3)
C2" O4" C2' C3' -96.6(3)
C2" O4" C2' C7' 27.6(3)
O3" C1" C2" C3" 178.0(4)
C6" C1" C2" C3" -2.5(6)
O3" C1" C2" O4" -1.0(6)
C6" C1" C2" O4" 178.6(3)
C2' O4" C2" C1" 162.3(4)
C2' O4" C2" C3" -16.7(4)
C5 N4 C3 C2 -55.5(4)
C21 N4 C3 C2 73.3(4)
C5 N4 C3 C14 -177.6(3)
C21 N4 C3 C14 -48.8(5)
N1 C2 C3 N4 -69.7(4)
O1" C2 C3 N4 174.7(3)
C7 C2 C3 N4 51.6(5)
N1 C2 C3 C14 53.6(4)
O1" C2 C3 C14 -62.1(4)
C7 C2 C3 C14 174.9(3)
C5' N4' C3' C14' -177.9(3)
C21' N4' C3' C14' -50.5(4)
C5' N4' C3' C2' -55.4(4)
C21' N4' C3' C2' 72.0(4)
N1' C2' C3' N4' -76.2(4)
O4" C2' C3' N4' 161.9(3)
C7' C2' C3' N4' 46.8(5)
N1' C2' C3' C14' 49.0(4)
O4" C2' C3' C14' -72.9(4)
C7' C2' C3' C14' 172.0(3)
C1" C2" C3" C4" -0.1(6)
O4" C2" C3" C4" 178.9(3)
C1" C2" C3" C7' 178.7(4)
O4" C2" C3" C7' -2.3(4)
C2" C3" C4" C5" 2.0(6)
C7' C3" C4" C5" -176.5(4)
C3 N4 C5 C6 61.2(5)
C21 N4 C5 C6 -70.0(5)
C3' N4' C5' C6' 60.6(5)
C21' N4' C5' C6' -68.7(5)
C3" C4" C5" C6" -1.2(5)
C3" C4" C5" C7 -177.2(3)
N4 C5 C6 C7 -59.4(5)
N4' C5' C6' C7' -53.5(5)
O3" C1" C6" C7" -0.1(6)
C2" C1" C6" C7" -179.6(4)
O3" C1" C6" C5" -177.3(4)
C2" C1" C6" C5" 3.2(6)
C4" C5" C6" C1" -1.4(5)
C7 C5" C6" C1" 174.7(4)
C4" C5" C6" C7" -178.6(3)
C7 C5" C6" C7" -2.5(5)
C4" C5" C7 C8 95.6(4)
C6" C5" C7 C8 -80.3(4)
C4" C5" C7 C2 -152.8(3)
C6" C5" C7 C2 31.3(5)
C4" C5" C7 C6 -30.9(5)
C6" C5" C7 C6 153.2(3)
N1 C2 C7 C5" -155.7(3)
C3 C2 C7 C5" 78.4(4)
O1" C2 C7 C5" -43.7(4)
N1 C2 C7 C8 -34.3(4)
C3 C2 C7 C8 -160.2(3)
O1" C2 C7 C8 77.7(3)
N1 C2 C7 C6 78.5(4)
C3 C2 C7 C6 -47.4(4)
O1" C2 C7 C6 -169.5(3)
C5 C6 C7 C5" -75.3(4)
C5 C6 C7 C8 155.1(3)
C5 C6 C7 C2 49.2(4)
C2" C3" C7' C8' -86.6(4)
C4" C3" C7' C8' 92.0(5)
C2" C3" C7' C6' 140.7(3)
C4" C3" C7' C6' -40.6(5)
C2" C3" C7' C2' 19.5(4)
C4" C3" C7' C2' -161.9(4)
C5' C6' C7' C3" -76.6(4)
C5' C6' C7' C8' 150.8(3)
C5' C6' C7' C2' 39.8(4)
N1' C2' C7' C3" -144.9(3)
O4" C2' C7' C3" -28.8(3)
C3' C2' C7' C3" 86.9(4)
N1' C2' C7' C8' -29.2(4)
O4" C2' C7' C8' 86.9(3)
C3' C2' C7' C8' -157.3(3)
N1' C2' C7' C6' 89.8(3)
O4" C2' C7' C6' -154.1(3)
C3' C2' C7' C6' -38.4(5)
C2 O1" C7" O2" 173.7(4)
C2 O1" C7" C6" -5.8(6)
C1" C6" C7" O2" -8.5(6)
C5" C6" C7" O2" 168.7(4)
C1" C6" C7" O1" 171.0(3)
C5" C6" C7" O1" -11.8(6)
C5" C7 C8 C9 -39.5(6)
C2 C7 C8 C9 -158.8(5)
C6 C7 C8 C9 89.7(6)
C5" C7 C8 C13 141.2(4)
C2 C7 C8 C13 21.9(4)
C6 C7 C8 C13 -89.5(4)
C3" C7' C8' C9' -56.8(6)
C6' C7' C8' C9' 78.0(5)
C2' C7' C8' C9' -164.3(4)
C3" C7' C8' C13' 124.8(3)
C6' C7' C8' C13' -100.4(4)
C2' C7' C8' C13' 17.3(4)
C13 C8 C9 C10 0.9(7)
C7 C8 C9 C10 -178.2(5)
C13' C8' C9' C10' -1.9(6)
C7' C8' C9' C10' 179.8(4)
C8 C9 C10 C11 -1.4(8)
C8' C9' C10' C11' 0.8(6)
C9 C10 C11 C12 1.1(8)
C9' C10' C11' C12' -0.1(7)
C10 C11 C12 C13 -0.4(7)
C10' C11' C12' C13' 0.5(6)
C11 C12 C13 N1 -179.3(4)
C11 C12 C13 C8 -0.1(6)
C2 N1 C13 C12 157.4(4)
C16 N1 C13 C12 9.4(6)
C2 N1 C13 C8 -21.8(4)
C16 N1 C13 C8 -169.8(3)
C9 C8 C13 C12 -0.2(7)
C7 C8 C13 C12 179.1(4)
C9 C8 C13 N1 179.2(4)
C7 C8 C13 N1 -1.5(5)
C11' C12' C13' C8' -1.7(5)
C11' C12' C13' N1' 178.5(4)
C9' C8' C13' C12' 2.5(6)
C7' C8' C13' C12' -178.9(3)
C9' C8' C13' N1' -177.7(4)
C7' C8' C13' N1' 0.9(4)
C2' N1' C13' C12' 158.5(4)
C16' N1' C13' C12' -6.5(6)
C2' N1' C13' C8' -21.3(4)
C16' N1' C13' C8' 173.7(3)
N4 C3 C14 C15 61.2(4)
C2 C3 C14 C15 -62.2(5)
N4' C3' C14' C15' 60.3(4)
C2' C3' C14' C15' -64.8(4)
C3 C14 C15 C20 -63.7(4)
C3 C14 C15 C16 60.4(5)
C3' C14' C15' C20' -61.1(4)
C3' C14' C15' C16' 62.7(4)
C13 N1 C16 C22 -55.2(5)
C2 N1 C16 C22 160.5(3)
C13 N1 C16 C15 -173.3(3)
C2 N1 C16 C15 42.3(5)
C20 C15 C16 N1 71.0(4)
C14 C15 C16 N1 -49.2(4)
C20 C15 C16 C22 -49.2(4)
C14 C15 C16 C22 -169.4(3)
C13' N1' C16' C22' -50.6(5)
C2' N1' C16' C22' 146.8(3)
C13' N1' C16' C15' -168.5(3)
C2' N1' C16' C15' 28.8(4)
C20' C15' C16' N1' 77.5(4)
C14' C15' C16' N1' -42.4(4)
C20' C15' C16' C22' -42.2(4)
C14' C15' C16' C22' -162.1(3)
C18 C19 C20 C21 175.3(6)
C18 C19 C20 C15 -3.7(9)
C14 C15 C20 C19 -124.7(5)
C16 C15 C20 C19 113.4(5)
C14 C15 C20 C21 56.2(5)
C16 C15 C20 C21 -65.6(5)
C18' C19' C20' C21' 177.4(5)
C18' C19' C20' C15' -3.0(8)
C14' C15' C20' C19' -123.2(5)
C16' C15' C20' C19' 115.0(5)
C14' C15' C20' C21' 56.4(4)
C16' C15' C20' C21' -65.5(5)
C5 N4 C21 C20 167.4(4)
C3 N4 C21 C20 39.4(5)
C19 C20 C21 N4 137.5(5)
C15 C20 C21 N4 -43.5(5)
C3' N4' C21' C20' 41.8(5)
C5' N4' C21' C20' 168.2(3)
C19' C20' C21' N4' 133.3(4)
C15' C20' C21' N4' -46.3(5)
C23 O1 C22 O2 -1.8(7)
C23 O1 C22 C16 174.5(4)
N1 C16 C22 O2 -21.5(6)
C15 C16 C22 O2 99.8(5)
N1 C16 C22 O1 162.2(3)
C15 C16 C22 O1 -76.5(4)
C23' O1' C22' O2' -2.1(7)
C23' O1' C22' C16' 175.1(4)
N1' C16' C22' O2' -21.0(5)
C15' C16' C22' O2' 99.9(4)
N1' C16' C22' O1' 161.8(3)
C15' C16' C22' O1' -77.2(4)
